data_2210115
loop_
_publ_author_name
'Emen, Fatih Mehmet'
'Fl\"orke, Ulrich'
'K\"ulc\"u, Nevzat'
'Arslan, Hakan'

_publ_section_title
;
 <i>N</i>'-(3,5-Dinitrobenzoyl)-<i>N</i>,<i>N</i>-diethylthiourea
;
_journal_coeditor_code BT2162
_journal_issue 9
_journal_name_full 'Acta Crystallographica Section E'
_journal_page_first o3814
_journal_page_last o3815
_journal_paper_doi 10.1107/S1600536806031163
_journal_volume 62
_journal_year 2006
_chemical_formula_iupac 'C12 H14 N4 O5 S'
_chemical_formula_moiety 'C12 H14 N4 O5 S'
_chemical_formula_sum 'C12 H14 N4 O5 S'
_chemical_formula_weight 326.33
_chemical_name_systematic
;
N'-(3,5-Dinitrobenzoyl)-N,N-diethylthiourea
;
_space_group_IT_number 14
_symmetry_cell_setting monoclinic
_symmetry_space_group_name_Hall '-P 2ybc'
_symmetry_space_group_name_H-M 'P 1 21/c 1'
_atom_sites_solution_hydrogens difmap
_atom_sites_solution_primary direct
_atom_sites_solution_secondary difmap
_audit_creation_method SHELXL-97
_cell_angle_alpha 90.00
_cell_angle_beta 99.410(3)
_cell_angle_gamma 90.00
_cell_formula_units_Z 4
_cell_length_a 7.6702(13)
_cell_length_b 20.626(4)
_cell_length_c 9.2393(16)
_cell_measurement_reflns_used 3077
_cell_measurement_temperature 120(2)
_cell_measurement_theta_max 27.78
_cell_measurement_theta_min 2.44
_cell_volume 1442.0(4)
_computing_cell_refinement 'SAINT (Bruker, 2002)'
_computing_data_collection 'SMART (Bruker, 2002)'
_computing_data_reduction SAINT
_computing_molecular_graphics SHELXTL
_computing_publication_material SHELXTL
_computing_structure_refinement SHELXTL
_computing_structure_solution 'SHELXTL (Bruker, 2002)'
_diffrn_ambient_temperature 120(2)
_diffrn_measured_fraction_theta_full 0.997
_diffrn_measured_fraction_theta_max 0.997
_diffrn_measurement_device_type 'Bruker SMART CCD area-detector'
_diffrn_measurement_method '\f and \w'
_diffrn_radiation_monochromator graphite
_diffrn_radiation_source 'sealed tube'
_diffrn_radiation_type MoK\a
_diffrn_radiation_wavelength 0.71073
_diffrn_reflns_av_R_equivalents 0.0614
_diffrn_reflns_av_sigmaI/netI 0.0549
_diffrn_reflns_limit_h_max 10
_diffrn_reflns_limit_h_min -10
_diffrn_reflns_limit_k_max 27
_diffrn_reflns_limit_k_min -25
_diffrn_reflns_limit_l_max 12
_diffrn_reflns_limit_l_min -12
_diffrn_reflns_number 11284
_diffrn_reflns_theta_full 28.08
_diffrn_reflns_theta_max 28.08
_diffrn_reflns_theta_min 2.44
_diffrn_standards_decay_% 0
_diffrn_standards_interval_time 420
_diffrn_standards_number 3045
_exptl_absorpt_coefficient_mu 0.255
_exptl_absorpt_correction_T_max 0.9508
_exptl_absorpt_correction_T_min 0.8895
_exptl_absorpt_correction_type multi-scan
_exptl_absorpt_process_details '(SADABS; Bruker, 2002)'
_exptl_crystal_colour yellow
_exptl_crystal_density_diffrn 1.503
_exptl_crystal_density_method 'not measured'
_exptl_crystal_description prism
_exptl_crystal_F_000 680
_exptl_crystal_size_max 0.47
_exptl_crystal_size_mid 0.22
_exptl_crystal_size_min 0.20
_refine_diff_density_max 0.414
_refine_diff_density_min -0.334
_refine_ls_extinction_method none
_refine_ls_goodness_of_fit_ref 1.074
_refine_ls_hydrogen_treatment constr
_refine_ls_matrix_type full
_refine_ls_number_parameters 201
_refine_ls_number_reflns 3488
_refine_ls_number_restraints 0
_refine_ls_restrained_S_all 1.074
_refine_ls_R_factor_all 0.0620
_refine_ls_R_factor_gt 0.0464
_refine_ls_shift/su_max 0.000
_refine_ls_shift/su_mean 0.000
_refine_ls_structure_factor_coef Fsqd
_refine_ls_weighting_details 'calc w=1/[\s^2^(Fo^2^)+(0.0731P)^2^] where P=(Fo^2^+2Fc^2^)/3'
_refine_ls_weighting_scheme calc
_refine_ls_wR_factor_gt 0.1171
_refine_ls_wR_factor_ref 0.1317
_reflns_number_gt 2777
_reflns_number_total 3488
_reflns_threshold_expression I>2\s(I)
_cod_data_source_file bt2162.cif
_cod_data_source_block I
_cod_original_sg_symbol_H-M 'P 21/c'
_cod_database_code 2210115
_cod_database_fobs_code 2210115

loop_
_symmetry_equiv_pos_as_xyz
'x, y, z'
'-x, y+1/2, -z+1/2'
'-x, -y, -z'
'x, -y-1/2, z-1/2'

loop_
_atom_site_type_symbol
_atom_site_label
_atom_site_fract_x
_atom_site_fract_y
_atom_site_fract_z
_atom_site_U_iso_or_equiv
_atom_site_adp_type
_atom_site_calc_flag
_atom_site_refinement_flags
_atom_site_occupancy
S S1 0.62201(6) 0.28994(2) 0.73956(5) 0.02287(15) Uani d . 1
O O1 -0.32905(19) 0.04222(7) 0.45623(18) 0.0380(4) Uani d . 1
O O2 -0.33331(18) 0.13376(7) 0.56946(16) 0.0327(4) Uani d . 1
O O3 0.3684(2) 0.05635(7) 0.21387(17) 0.0358(4) Uani d . 1
O O4 0.1605(2) -0.01330(7) 0.22377(18) 0.0406(4) Uani d . 1
O O5 0.21566(16) 0.25779(6) 0.67988(15) 0.0237(3) Uani d . 1
N N1 -0.2625(2) 0.09388(8) 0.50081(19) 0.0264(4) Uani d . 1
N N2 0.2345(2) 0.03876(8) 0.25638(18) 0.0259(4) Uani d . 1
N N3 0.3845(2) 0.26373(7) 0.50020(17) 0.0208(3) Uani d . 1
H H3A 0.3849 0.2540 0.4075 0.025 Uiso calc R 1
N N4 0.5559(2) 0.35496(7) 0.48871(17) 0.0203(3) Uani d . 1
C C1 0.1642(2) 0.17894(8) 0.49339(19) 0.0178(4) Uani d . 1
C C2 -0.0022(2) 0.16464(9) 0.5264(2) 0.0199(4) Uani d . 1
H H2A -0.0573 0.1927 0.5868 0.024 Uiso calc R 1
C C3 -0.0853(2) 0.10888(9) 0.4695(2) 0.0203(4) Uani d . 1
C C4 -0.0108(2) 0.06646(9) 0.3825(2) 0.0213(4) Uani d . 1
H H4A -0.0697 0.0279 0.3456 0.026 Uiso calc R 1
C C5 0.1534(2) 0.08253(8) 0.3513(2) 0.0199(4) Uani d . 1
C C6 0.2430(2) 0.13802(9) 0.40360(19) 0.0190(4) Uani d . 1
H H6A 0.3555 0.1479 0.3788 0.023 Uiso calc R 1
C C7 0.2561(2) 0.23747(8) 0.5668(2) 0.0185(4) Uani d . 1
C C8 0.5177(2) 0.30582(8) 0.5702(2) 0.0192(4) Uani d . 1
C C9 0.4605(3) 0.37076(9) 0.3417(2) 0.0256(4) Uani d . 1
H H9A 0.4194 0.3300 0.2905 0.031 Uiso calc R 1
H H9B 0.5430 0.3922 0.2848 0.031 Uiso calc R 1
C C10 0.3054(3) 0.41405(14) 0.3452(3) 0.0520(7) Uani d . 1
H H10A 0.2177 0.3915 0.3928 0.078 Uiso calc R 1
H H10B 0.2526 0.4256 0.2447 0.078 Uiso calc R 1
H H10C 0.3441 0.4535 0.4003 0.078 Uiso calc R 1
C C11 0.7053(3) 0.39782(10) 0.5419(2) 0.0273(4) Uani d . 1
H H11A 0.7149 0.4034 0.6494 0.033 Uiso calc R 1
H H11B 0.6839 0.4410 0.4956 0.033 Uiso calc R 1
C C12 0.8771(3) 0.37026(11) 0.5068(3) 0.0381(5) Uani d . 1
H H12A 0.9092 0.3314 0.5663 0.057 Uiso calc R 1
H H12B 0.9709 0.4027 0.5288 0.057 Uiso calc R 1
H H12C 0.8620 0.3588 0.4025 0.057 Uiso calc R 1

loop_
_atom_site_aniso_label
_atom_site_aniso_U_11
_atom_site_aniso_U_22
_atom_site_aniso_U_33
_atom_site_aniso_U_12
_atom_site_aniso_U_13
_atom_site_aniso_U_23
S1 0.0254(3) 0.0231(3) 0.0193(3) -0.00467(18) 0.00134(18) 0.00157(18)
O1 0.0306(8) 0.0356(9) 0.0483(10) -0.0152(6) 0.0082(7) -0.0030(7)
O2 0.0270(7) 0.0417(9) 0.0324(8) -0.0011(6) 0.0132(6) -0.0012(7)
O3 0.0383(8) 0.0352(9) 0.0388(9) -0.0020(7) 0.0206(7) -0.0083(7)
O4 0.0495(9) 0.0274(8) 0.0471(10) -0.0067(7) 0.0140(8) -0.0190(7)
O5 0.0248(7) 0.0265(7) 0.0208(7) -0.0032(5) 0.0064(5) -0.0060(6)
N1 0.0231(8) 0.0305(9) 0.0257(9) -0.0041(7) 0.0042(7) 0.0039(7)
N2 0.0314(9) 0.0230(9) 0.0234(9) 0.0037(7) 0.0047(7) -0.0033(7)
N3 0.0274(8) 0.0202(8) 0.0154(8) -0.0058(6) 0.0052(6) -0.0025(6)
N4 0.0253(8) 0.0176(8) 0.0184(8) -0.0011(6) 0.0051(6) 0.0005(6)
C1 0.0208(8) 0.0167(9) 0.0148(9) 0.0006(6) -0.0001(7) 0.0021(7)
C2 0.0208(8) 0.0204(9) 0.0183(9) 0.0019(7) 0.0029(7) 0.0014(7)
C3 0.0191(8) 0.0225(9) 0.0193(9) -0.0013(7) 0.0028(7) 0.0036(7)
C4 0.0256(9) 0.0164(9) 0.0202(9) -0.0019(7) -0.0010(7) 0.0001(7)
C5 0.0247(9) 0.0186(9) 0.0164(9) 0.0027(7) 0.0032(7) -0.0015(7)
C6 0.0195(8) 0.0209(9) 0.0160(9) 0.0011(7) 0.0011(7) 0.0020(7)
C7 0.0197(8) 0.0168(9) 0.0181(9) 0.0016(7) 0.0005(7) 0.0008(7)
C8 0.0216(8) 0.0170(8) 0.0198(9) -0.0007(7) 0.0064(7) -0.0028(7)
C9 0.0373(11) 0.0211(9) 0.0186(10) -0.0019(8) 0.0048(8) 0.0017(8)
C10 0.0510(15) 0.0664(18) 0.0341(14) 0.0303(13) -0.0062(12) -0.0052(13)
C11 0.0308(10) 0.0240(10) 0.0278(11) -0.0094(8) 0.0067(8) 0.0028(8)
C12 0.0283(10) 0.0460(13) 0.0407(13) -0.0035(9) 0.0080(10) 0.0108(11)

loop_
_atom_type_symbol
_atom_type_description
_atom_type_scat_dispersion_real
_atom_type_scat_dispersion_imag
_atom_type_scat_source
C C 0.0033 0.0016 'International Tables Vol C Tables 4.2.6.8 and 6.1.1.4'
H H 0.0000 0.0000 'International Tables Vol C Tables 4.2.6.8 and 6.1.1.4'
N N 0.0061 0.0033 'International Tables Vol C Tables 4.2.6.8 and 6.1.1.4'
O O 0.0106 0.0060 'International Tables Vol C Tables 4.2.6.8 and 6.1.1.4'
S S 0.1246 0.1234 'International Tables Vol C Tables 4.2.6.8 and 6.1.1.4'

loop_
_geom_angle_atom_site_label_1
_geom_angle_atom_site_label_2
_geom_angle_atom_site_label_3
_geom_angle
_geom_angle_publ_flag
O2 N1 O1 124.45(16) ?
O2 N1 C3 117.77(16) ?
O1 N1 C3 117.78(16) ?
O3 N2 O4 124.27(16) ?
O3 N2 C5 118.28(16) ?
O4 N2 C5 117.44(16) ?
C7 N3 C8 124.16(15) y
C7 N3 H3A 117.9 ?
C8 N3 H3A 117.9 ?
C8 N4 C11 120.29(16) ?
C8 N4 C9 124.89(16) ?
C11 N4 C9 114.81(15) ?
C6 C1 C2 120.40(16) ?
C6 C1 C7 122.68(16) ?
C2 C1 C7 116.80(16) ?
C3 C2 C1 118.50(17) ?
C3 C2 H2A 120.8 ?
C1 C2 H2A 120.8 ?
C4 C3 C2 123.01(17) ?
C4 C3 N1 117.90(16) ?
C2 C3 N1 119.09(16) ?
C3 C4 C5 116.79(17) ?
C3 C4 H4A 121.6 ?
C5 C4 H4A 121.6 ?
C4 C5 C6 123.11(17) ?
C4 C5 N2 117.95(16) ?
C6 C5 N2 118.94(16) ?
C5 C6 C1 118.18(16) ?
C5 C6 H6A 120.9 ?
C1 C6 H6A 120.9 ?
O5 C7 N3 124.05(16) y
O5 C7 C1 119.96(16) y
N3 C7 C1 115.98(15) y
N4 C8 N3 114.87(16) y
N4 C8 S1 124.50(14) y
N3 C8 S1 120.54(13) y
N4 C9 C10 113.02(17) ?
N4 C9 H9A 109.0 ?
C10 C9 H9A 109.0 ?
N4 C9 H9B 109.0 ?
C10 C9 H9B 109.0 ?
H9A C9 H9B 107.8 ?
C9 C10 H10A 109.5 ?
C9 C10 H10B 109.5 ?
H10A C10 H10B 109.5 ?
C9 C10 H10C 109.5 ?
H10A C10 H10C 109.5 ?
H10B C10 H10C 109.5 ?
N4 C11 C12 111.11(17) ?
N4 C11 H11A 109.4 ?
C12 C11 H11A 109.4 ?
N4 C11 H11B 109.4 ?
C12 C11 H11B 109.4 ?
H11A C11 H11B 108.0 ?
C11 C12 H12A 109.5 ?
C11 C12 H12B 109.5 ?
H12A C12 H12B 109.5 ?
C11 C12 H12C 109.5 ?
H12A C12 H12C 109.5 ?
H12B C12 H12C 109.5 ?

loop_
_geom_bond_atom_site_label_1
_geom_bond_atom_site_label_2
_geom_bond_distance
_geom_bond_publ_flag
S1 C8 1.6693(19) y
O1 N1 1.223(2) ?
O2 N1 1.219(2) ?
O3 N2 1.214(2) ?
O4 N2 1.229(2) ?
O5 C7 1.213(2) y
N1 C3 1.468(2) ?
N2 C5 1.466(2) ?
N3 C7 1.356(2) y
N3 C8 1.414(2) y
N3 H3A 0.8800 ?
N4 C8 1.324(2) y
N4 C11 1.467(2) ?
N4 C9 1.470(2) ?
C1 C6 1.389(2) ?
C1 C2 1.392(2) ?
C1 C7 1.502(2) y
C2 C3 1.377(2) ?
C2 H2A 0.9500 ?
C3 C4 1.374(3) ?
C4 C5 1.377(3) ?
C4 H4A 0.9500 ?
C5 C6 1.381(2) ?
C6 H6A 0.9500 ?
C9 C10 1.492(3) ?
C9 H9A 0.9900 ?
C9 H9B 0.9900 ?
C10 H10A 0.9800 ?
C10 H10B 0.9800 ?
C10 H10C 0.9800 ?
C11 C12 1.518(3) ?
C11 H11A 0.9900 ?
C11 H11B 0.9900 ?
C12 H12A 0.9800 ?
C12 H12B 0.9800 ?
C12 H12C 0.9800 ?

loop_
_geom_hbond_atom_site_label_D
_geom_hbond_atom_site_label_H
_geom_hbond_atom_site_label_A
_geom_hbond_site_symmetry_A
_geom_hbond_distance_DH
_geom_hbond_distance_HA
_geom_hbond_distance_DA
_geom_hbond_angle_DHA
C9 H9A O5 4_565 0.99 2.50 3.446(2) 160.0
N3 H3A O5 4_565 0.88 2.30 3.063(2) 145.4
C9 H9B O2 4_665 0.99 2.40 3.184(2) 135.6
N3 H3A S1 4_565 0.88 2.73 3.4318(16) 137.5

loop_
_geom_torsion_atom_site_label_1
_geom_torsion_atom_site_label_2
_geom_torsion_atom_site_label_3
_geom_torsion_atom_site_label_4
_geom_torsion
C6 C1 C2 C3 0.8(3)
C7 C1 C2 C3 -175.48(15)
C1 C2 C3 C4 0.4(3)
C1 C2 C3 N1 -178.72(16)
O2 N1 C3 C4 -175.01(17)
O1 N1 C3 C4 5.0(3)
O2 N1 C3 C2 4.2(3)
O1 N1 C3 C2 -175.81(17)
C2 C3 C4 C5 -1.0(3)
N1 C3 C4 C5 178.22(16)
C3 C4 C5 C6 0.3(3)
C3 C4 C5 N2 -178.87(16)
O3 N2 C5 C4 171.14(18)
O4 N2 C5 C4 -8.1(3)
O3 N2 C5 C6 -8.0(3)
O4 N2 C5 C6 172.76(17)
C4 C5 C6 C1 0.9(3)
N2 C5 C6 C1 180.00(16)
C2 C1 C6 C5 -1.4(3)
C7 C1 C6 C5 174.63(16)
C8 N3 C7 O5 17.6(3)
C8 N3 C7 C1 -161.21(16)
C6 C1 C7 O5 -153.53(17)
C2 C1 C7 O5 22.6(2)
C6 C1 C7 N3 25.4(2)
C2 C1 C7 N3 -158.48(16)
C11 N4 C8 N3 -172.94(15)
C9 N4 C8 N3 5.8(3)
C11 N4 C8 S1 3.7(3)
C9 N4 C8 S1 -177.59(14)
C7 N3 C8 N4 -139.69(17)
C7 N3 C8 S1 43.6(2)
C8 N4 C9 C10 87.8(2)
C11 N4 C9 C10 -93.4(2)
C8 N4 C11 C12 85.3(2)
C9 N4 C11 C12 -93.6(2)

loop_
_cod_related_entry_id
_cod_related_entry_database
_cod_related_entry_code
1 ChemSpider 3820606
